data_4336346
loop_
_publ_author_name
'Brandon R. Groves'
'D. Ian Arbuckle'
'Ernest Essoun'
'Travis L. Lundrigan'
'Ruiyao Wang'
'Manuel A.S. Aquino'

_publ_contact_author_email maquino@stfx.ca
_publ_contact_author_fax 902-867-2414
_publ_contact_author_name 'Manuel A.S. Aquino'
_publ_contact_author_phone 902-867-5336
_publ_section_title
;
 Chiral Induction at Octahedral Ru(II) via the Disassembly of
 Diruthenium(II,III) Tetracarboxylates Using a Variety of Chiral
 Diphosphine Ligands
;
_journal_name_full 'Inorganic Chemistry'
_journal_page_first 11563
_journal_page_last 11572
_journal_paper_doi 10.1021/ic401908t
_journal_volume 52
_journal_year 2013
_chemical_formula_sum 'C60 H57 F6 O3 P5 Ru'
_chemical_formula_weight 1195.98
_chemical_name_systematic
; 
 ? 
;
_space_group_IT_number 15
_symmetry_cell_setting monoclinic
_symmetry_space_group_name_Hall '-C 2yc'
_symmetry_space_group_name_H-M 'C 1 2/c 1'
_atom_sites_solution_hydrogens geom
_atom_sites_solution_primary direct
_atom_sites_solution_secondary difmap
_audit_creation_method SHELXL-97
_cell_angle_alpha 90.00
_cell_angle_beta 103.418(4)
_cell_angle_gamma 90.00
_cell_formula_units_Z 8
_cell_length_a 24.472(7)
_cell_length_b 12.277(3)
_cell_length_c 37.226(10)
_cell_measurement_reflns_used 1414
_cell_measurement_temperature 180(2)
_cell_measurement_theta_max 15.11
_cell_measurement_theta_min 2.25
_cell_volume 10879(5)
_computing_cell_refinement 'Bruker SAINT'
_computing_data_collection 'Bruker APEX2'
_computing_data_reduction 'Bruker SAINT'
_computing_molecular_graphics 'Bruker SHELXTL'
_computing_publication_material 'Bruker SHELXTL'
_computing_structure_refinement 'SHELXL-97 (Sheldrick, 2008)'
_computing_structure_solution 'SHELXS-97 (Sheldrick, 2008)'
_diffrn_ambient_temperature 180(2)
_diffrn_measured_fraction_theta_full 1.000
_diffrn_measured_fraction_theta_max 1.000
_diffrn_measurement_device_type 'Bruker APEX-II CCD'
_diffrn_measurement_method '\f and \w scans'
_diffrn_radiation_monochromator graphite
_diffrn_radiation_source 'fine-focus sealed tube'
_diffrn_radiation_type MoK\a
_diffrn_radiation_wavelength 0.71073
_diffrn_reflns_av_R_equivalents 0.2214
_diffrn_reflns_av_sigmaI/netI 0.1819
_diffrn_reflns_limit_h_max 30
_diffrn_reflns_limit_h_min -30
_diffrn_reflns_limit_k_max 15
_diffrn_reflns_limit_k_min -15
_diffrn_reflns_limit_l_max 45
_diffrn_reflns_limit_l_min -45
_diffrn_reflns_number 53512
_diffrn_reflns_theta_full 26.00
_diffrn_reflns_theta_max 26.00
_diffrn_reflns_theta_min 1.12
_exptl_absorpt_coefficient_mu 0.502
_exptl_absorpt_correction_T_max 0.9802
_exptl_absorpt_correction_T_min 0.9515
_exptl_absorpt_correction_type multi-scan
_exptl_crystal_colour brown
_exptl_crystal_density_diffrn 1.460
_exptl_crystal_description needle
_exptl_crystal_F_000 4912
_exptl_crystal_size_max 0.10
_exptl_crystal_size_mid 0.04
_exptl_crystal_size_min 0.04
_refine_diff_density_max 0.744
_refine_diff_density_min -0.647
_refine_diff_density_rms 0.114
_refine_ls_extinction_method none
_refine_ls_goodness_of_fit_ref 1.002
_refine_ls_hydrogen_treatment constr
_refine_ls_matrix_type full
_refine_ls_number_parameters 620
_refine_ls_number_reflns 10681
_refine_ls_number_restraints 0
_refine_ls_restrained_S_all 1.002
_refine_ls_R_factor_all 0.1869
_refine_ls_R_factor_gt 0.0766
_refine_ls_shift/su_max 0.001
_refine_ls_shift/su_mean 0.000
_refine_ls_structure_factor_coef Fsqd
_refine_ls_weighting_details 'calc w=1/[\s^2^(Fo^2^)+(0.0795P)^2^+1.7518P] where P=(Fo^2^+2Fc^2^)/3'
_refine_ls_weighting_scheme calc
_refine_ls_wR_factor_gt 0.1545
_refine_ls_wR_factor_ref 0.2101
_reflns_number_gt 4932
_reflns_number_total 10681
_reflns_threshold_expression >2sigma(I)
_cod_data_source_file ic401908t_si_002.cif
_cod_data_source_block ma39
_cod_database_code 4336346

loop_
_symmetry_equiv_pos_as_xyz
'x, y, z'
'-x, y, -z+1/2'
'x+1/2, y+1/2, z'
'-x+1/2, y+1/2, -z+1/2'
'-x, -y, -z'
'x, -y, z-1/2'
'-x+1/2, -y+1/2, -z'
'x+1/2, -y+1/2, z-1/2'

loop_
_atom_site_label
_atom_site_type_symbol
_atom_site_fract_x
_atom_site_fract_y
_atom_site_fract_z
_atom_site_U_iso_or_equiv
_atom_site_adp_type
_atom_site_occupancy
_atom_site_symmetry_multiplicity
_atom_site_calc_flag
_atom_site_refinement_flags
_atom_site_disorder_assembly
_atom_site_disorder_group
Ru1 Ru 0.79722(3) 0.79203(5) 0.372355(17) 0.03048(19) Uani 1 1 d . A .
P1 P 0.76925(9) 0.71852(17) 0.31211(6) 0.0408(5) Uani 1 1 d . . .
P2 P 0.80345(10) 0.95350(17) 0.34193(6) 0.0415(6) Uani 1 1 d . . .
P3 P 0.71134(9) 0.83211(17) 0.38400(6) 0.0359(5) Uani 1 1 d . . .
P4 P 0.83019(9) 0.84465(17) 0.43499(5) 0.0358(5) Uani 1 1 d . . .
O1 O 0.8144(2) 0.6249(4) 0.39032(14) 0.0376(13) Uani 1 1 d . . .
O2 O 0.8805(2) 0.7226(4) 0.37601(13) 0.0354(12) Uani 1 1 d . . .
C1 C 0.8648(3) 0.6313(6) 0.38683(19) 0.0319(18) Uani 1 1 d . A .
C2 C 0.9036(3) 0.5374(7) 0.3950(2) 0.042(2) Uani 1 1 d . . .
C3 C 0.9548(4) 0.5418(8) 0.3866(2) 0.058(3) Uani 1 1 d . A .
H3A H 0.9661 0.6059 0.3760 0.070 Uiso 1 1 calc R . .
C4 C 0.9907(4) 0.4527(9) 0.3936(3) 0.082(3) Uani 1 1 d . . .
H4A H 1.0262 0.4549 0.3874 0.098 Uiso 1 1 calc R A .
C5 C 0.9742(5) 0.3620(9) 0.4096(3) 0.076(3) Uani 1 1 d . A .
H5A H 0.9985 0.3007 0.4145 0.091 Uiso 1 1 calc R . .
C6 C 0.9229(5) 0.3586(8) 0.4187(3) 0.073(3) Uani 1 1 d . . .
H6A H 0.9120 0.2960 0.4303 0.087 Uiso 1 1 calc R A .
C7 C 0.8879(4) 0.4467(7) 0.4108(2) 0.056(2) Uani 1 1 d . A .
H7A H 0.8520 0.4443 0.4166 0.067 Uiso 1 1 calc R . .
C8 C 0.8144(3) 0.6110(7) 0.3018(2) 0.044(2) Uani 1 1 d . A .
C9 C 0.8101(4) 0.5072(7) 0.3134(2) 0.053(2) Uani 1 1 d . . .
H9A H 0.7824 0.4911 0.3268 0.064 Uiso 1 1 calc R A .
C10 C 0.8450(5) 0.4224(9) 0.3064(3) 0.077(3) Uani 1 1 d . A .
H10A H 0.8423 0.3509 0.3156 0.093 Uiso 1 1 calc R . .
C11 C 0.8829(5) 0.4473(14) 0.2860(4) 0.110(6) Uani 1 1 d . . .
H11A H 0.9063 0.3909 0.2805 0.132 Uiso 1 1 calc R A .
C12 C 0.8884(6) 0.5446(15) 0.2738(5) 0.121(6) Uani 1 1 d . A .
H12A H 0.9153 0.5575 0.2596 0.145 Uiso 1 1 calc R . .
C13 C 0.8556(4) 0.6308(10) 0.2813(3) 0.082(4) Uani 1 1 d . . .
H13A H 0.8608 0.7021 0.2728 0.098 Uiso 1 1 calc R A .
C14A C 0.7000(5) 0.6448(10) 0.3012(4) 0.068(4) Uani 0.530(16) 1 d PG A 1
C15A C 0.6866(5) 0.5790(11) 0.3286(4) 0.068(4) Uani 0.530(16) 1 d PG A 1
H15A H 0.7112 0.5758 0.3525 0.082 Uiso 0.530(16) 1 calc PR A 1
C16A C 0.6370(5) 0.5180(10) 0.3210(4) 0.068(4) Uani 0.530(16) 1 d PG A 1
H16A H 0.6279 0.4733 0.3396 0.082 Uiso 0.530(16) 1 calc PR A 1
C17A C 0.6008(5) 0.5227(12) 0.2859(4) 0.068(4) Uani 0.530(16) 1 d PG A 1
H17A H 0.5671 0.4812 0.2807 0.082 Uiso 0.530(16) 1 calc PR A 1
C18A C 0.6142(5) 0.5885(12) 0.2585(4) 0.068(4) Uani 0.530(16) 1 d PG A 1
H18A H 0.5895 0.5917 0.2347 0.082 Uiso 0.530(16) 1 calc PR A 1
C19A C 0.6638(5) 0.6495(11) 0.2661(4) 0.068(4) Uani 0.530(16) 1 d PG A 1
H19A H 0.6729 0.6942 0.2475 0.082 Uiso 0.530(16) 1 calc PR A 1
C14B C 0.7027(6) 0.6653(12) 0.2922(4) 0.065(4) Uani 0.470(16) 1 d PG A 2
C15B C 0.6820(6) 0.5765(12) 0.3083(4) 0.065(4) Uani 0.470(16) 1 d PG A 2
H15B H 0.7038 0.5452 0.3303 0.078 Uiso 0.470(16) 1 calc PR A 2
C16B C 0.6292(5) 0.5335(12) 0.2920(4) 0.065(4) Uani 0.470(16) 1 d PG A 2
H16B H 0.6151 0.4730 0.3030 0.078 Uiso 0.470(16) 1 calc PR A 2
C17B C 0.5971(5) 0.5795(12) 0.2596(5) 0.065(4) Uani 0.470(16) 1 d PG A 2
H17B H 0.5612 0.5503 0.2485 0.078 Uiso 0.470(16) 1 calc PR A 2
C18B C 0.6179(5) 0.6684(12) 0.2435(4) 0.065(4) Uani 0.470(16) 1 d PG A 2
H18B H 0.5961 0.6997 0.2214 0.078 Uiso 0.470(16) 1 calc PR A 2
C19B C 0.6706(6) 0.7113(12) 0.2598(4) 0.065(4) Uani 0.470(16) 1 d PG A 2
H19B H 0.6847 0.7718 0.2488 0.078 Uiso 0.470(16) 1 calc PR A 2
C20A C 0.7855(8) 0.8279(12) 0.2797(4) 0.045(3) Uani 0.602(15) 1 d P A 1
H20A H 0.8263 0.8312 0.2810 0.054 Uiso 0.602(15) 1 calc PR A 1
H20B H 0.7655 0.8128 0.2539 0.054 Uiso 0.602(15) 1 calc PR A 1
C21A C 0.7651(8) 0.9335(13) 0.2932(4) 0.045(3) Uani 0.602(15) 1 d P A 1
H21A H 0.7242 0.9298 0.2914 0.054 Uiso 0.602(15) 1 calc PR A 1
H21B H 0.7726 0.9951 0.2778 0.054 Uiso 0.602(15) 1 calc PR A 1
C20B C 0.7527(12) 0.8248(19) 0.2801(6) 0.045(3) Uani 0.398(15) 1 d P A 2
H20C H 0.7543 0.7983 0.2553 0.054 Uiso 0.398(15) 1 calc PR A 2
H20D H 0.7141 0.8511 0.2791 0.054 Uiso 0.398(15) 1 calc PR A 2
C21B C 0.7958(12) 0.920(2) 0.2920(7) 0.045(3) Uani 0.398(15) 1 d P A 2
H21C H 0.7826 0.9856 0.2769 0.054 Uiso 0.398(15) 1 calc PR A 2
H21D H 0.8327 0.8991 0.2877 0.054 Uiso 0.398(15) 1 calc PR A 2
C22A C 0.7691(7) 1.0869(9) 0.3500(4) 0.055(3) Uani 0.67(3) 1 d PG A 1
C23A C 0.7309(6) 1.1439(10) 0.3233(4) 0.055(3) Uani 0.67(3) 1 d PG A 1
H23A H 0.7178 1.1136 0.2994 0.066 Uiso 0.67(3) 1 calc PR A 1
C24A C 0.7119(5) 1.2450(11) 0.3315(4) 0.055(3) Uani 0.67(3) 1 d PG A 1
H24A H 0.6856 1.2841 0.3132 0.066 Uiso 0.67(3) 1 calc PR A 1
C25A C 0.7310(7) 1.2892(8) 0.3664(4) 0.055(3) Uani 0.67(3) 1 d PG A 1
H25A H 0.7180 1.3586 0.3721 0.066 Uiso 0.67(3) 1 calc PR A 1
C26A C 0.7692(7) 1.2322(9) 0.3931(4) 0.055(3) Uani 0.67(3) 1 d PG A 1
H26A H 0.7823 1.2625 0.4170 0.066 Uiso 0.67(3) 1 calc PR A 1
C27A C 0.7882(7) 1.1311(11) 0.3849(4) 0.055(3) Uani 0.67(3) 1 d PG A 1
H27A H 0.8144 1.0920 0.4032 0.066 Uiso 0.67(3) 1 calc PR A 1
C22B C 0.7704(12) 1.0761(18) 0.3460(7) 0.038(5) Uani 0.33(3) 1 d PG A 2
C23B C 0.7293(10) 1.1106(19) 0.3152(6) 0.038(5) Uani 0.33(3) 1 d PG A 2
H23B H 0.7221 1.0690 0.2931 0.045 Uiso 0.33(3) 1 calc PR A 2
C24B C 0.6990(8) 1.206(2) 0.3171(7) 0.038(5) Uani 0.33(3) 1 d PG A 2
H24B H 0.6712 1.2298 0.2962 0.045 Uiso 0.33(3) 1 calc PR A 2
C25B C 0.7096(10) 1.2678(16) 0.3498(7) 0.038(5) Uani 0.33(3) 1 d PG A 2
H25B H 0.6890 1.3327 0.3510 0.045 Uiso 0.33(3) 1 calc PR A 2
C26B C 0.7506(10) 1.2333(17) 0.3805(7) 0.038(5) Uani 0.33(3) 1 d PG A 2
H26B H 0.7579 1.2749 0.4026 0.045 Uiso 0.33(3) 1 calc PR A 2
C27B C 0.7810(11) 1.137(2) 0.3786(7) 0.038(5) Uani 0.33(3) 1 d PG A 2
H27B H 0.8089 1.1141 0.3995 0.045 Uiso 0.33(3) 1 calc PR A 2
C28 C 0.8747(4) 1.0006(6) 0.3425(2) 0.044(2) Uani 1 1 d . A .
C29 C 0.8910(4) 1.1094(7) 0.3465(3) 0.063(3) Uani 1 1 d . . .
H29A H 0.8642 1.1629 0.3494 0.075 Uiso 1 1 calc R A .
C30 C 0.9452(5) 1.1416(8) 0.3465(3) 0.078(3) Uani 1 1 d . A .
H30A H 0.9551 1.2165 0.3490 0.093 Uiso 1 1 calc R . .
C31 C 0.9845(5) 1.0660(9) 0.3427(3) 0.076(3) Uani 1 1 d . . .
H31A H 1.0218 1.0881 0.3430 0.092 Uiso 1 1 calc R A .
C32 C 0.9695(4) 0.9572(9) 0.3386(3) 0.066(3) Uani 1 1 d . A .
H32A H 0.9966 0.9045 0.3357 0.079 Uiso 1 1 calc R . .
C33 C 0.9160(4) 0.9249(7) 0.3385(2) 0.051(2) Uani 1 1 d . . .
H33A H 0.9065 0.8498 0.3358 0.062 Uiso 1 1 calc R A .
C34 C 0.6783(3) 0.7209(6) 0.4050(2) 0.0354(18) Uani 1 1 d . A .
C35 C 0.7019(4) 0.6210(8) 0.4112(3) 0.083(4) Uani 1 1 d . . .
H35A H 0.7359 0.6067 0.4038 0.099 Uiso 1 1 calc R A .
C36 C 0.6779(4) 0.5386(9) 0.4279(3) 0.091(4) Uani 1 1 d . A .
H36A H 0.6948 0.4686 0.4315 0.109 Uiso 1 1 calc R . .
C37 C 0.6304(4) 0.5589(10) 0.4391(3) 0.072(3) Uani 1 1 d . . .
H37A H 0.6136 0.5026 0.4504 0.086 Uiso 1 1 calc R A .
C38 C 0.6066(4) 0.6577(10) 0.4345(3) 0.074(3) Uani 1 1 d . A .
H38A H 0.5736 0.6720 0.4430 0.088 Uiso 1 1 calc R . .
C39 C 0.6304(4) 0.7394(8) 0.4170(3) 0.062(3) Uani 1 1 d . . .
H39A H 0.6131 0.8090 0.4135 0.074 Uiso 1 1 calc R A .
C40 C 0.6497(3) 0.8877(7) 0.3523(2) 0.045(2) Uani 1 1 d . A .
C41 C 0.6127(4) 0.8173(9) 0.3292(2) 0.066(3) Uani 1 1 d . . .
H41A H 0.6214 0.7418 0.3294 0.079 Uiso 1 1 calc R A .
C42 C 0.5634(4) 0.8548(12) 0.3061(3) 0.080(3) Uani 1 1 d . A .
H42A H 0.5382 0.8055 0.2909 0.096 Uiso 1 1 calc R . .
C43 C 0.5515(5) 0.9645(12) 0.3055(3) 0.089(4) Uani 1 1 d . . .
H43A H 0.5183 0.9918 0.2895 0.107 Uiso 1 1 calc R A .
C44 C 0.5883(5) 1.0354(10) 0.3284(4) 0.083(4) Uani 1 1 d . A .
H44A H 0.5799 1.1110 0.3282 0.100 Uiso 1 1 calc R . .
C45 C 0.6365(4) 0.9964(8) 0.3512(3) 0.067(3) Uani 1 1 d . . .
H45A H 0.6614 1.0458 0.3665 0.080 Uiso 1 1 calc R A .
C46 C 0.7232(3) 0.9294(6) 0.4226(2) 0.042(2) Uani 1 1 d . A .
H46A H 0.7336 1.0014 0.4143 0.050 Uiso 1 1 calc R . .
H46B H 0.6883 0.9381 0.4315 0.050 Uiso 1 1 calc R . .
C47 C 0.7705(3) 0.8865(7) 0.4540(2) 0.042(2) Uani 1 1 d . A .
H47A H 0.7569 0.8236 0.4661 0.051 Uiso 1 1 calc R . .
H47B H 0.7825 0.9442 0.4727 0.051 Uiso 1 1 calc R . .
C48 C 0.8627(4) 0.7322(6) 0.4655(2) 0.041(2) Uani 1 1 d . A .
C49 C 0.8301(4) 0.6543(7) 0.4766(2) 0.056(2) Uani 1 1 d . . .
H49A H 0.7904 0.6615 0.4697 0.068 Uiso 1 1 calc R A .
C50 C 0.8536(5) 0.5645(7) 0.4979(3) 0.067(3) Uani 1 1 d . A .
H50A H 0.8301 0.5123 0.5057 0.080 Uiso 1 1 calc R . .
C51 C 0.9113(6) 0.5528(8) 0.5072(2) 0.074(3) Uani 1 1 d . . .
H51A H 0.9281 0.4927 0.5218 0.089 Uiso 1 1 calc R A .
C52 C 0.9444(5) 0.6293(8) 0.4952(3) 0.071(3) Uani 1 1 d . A .
H52A H 0.9841 0.6213 0.5013 0.085 Uiso 1 1 calc R . .
C53 C 0.9203(4) 0.7171(7) 0.4744(2) 0.053(2) Uani 1 1 d . . .
H53A H 0.9437 0.7682 0.4660 0.063 Uiso 1 1 calc R A .
C54 C 0.8835(3) 0.9504(6) 0.44605(19) 0.0355(19) Uani 1 1 d . A .
C55 C 0.8817(4) 1.0366(6) 0.4711(2) 0.045(2) Uani 1 1 d . . .
H55A H 0.8501 1.0435 0.4817 0.054 Uiso 1 1 calc R A .
C56 C 0.9252(4) 1.1109(7) 0.4802(2) 0.057(3) Uani 1 1 d . A .
H56A H 0.9237 1.1686 0.4970 0.069 Uiso 1 1 calc R . .
C57 C 0.9707(4) 1.0999(7) 0.4646(2) 0.055(3) Uani 1 1 d . . .
H57A H 1.0012 1.1493 0.4711 0.066 Uiso 1 1 calc R A .
C58 C 0.9723(4) 1.0185(7) 0.4396(2) 0.052(2) Uani 1 1 d . A .
H58A H 1.0035 1.0134 0.4286 0.062 Uiso 1 1 calc R . .
C59 C 0.9288(3) 0.9431(7) 0.4303(2) 0.043(2) Uani 1 1 d . . .
H59A H 0.9305 0.8868 0.4130 0.052 Uiso 1 1 calc R A .
P5 P 0.7500 0.2500 0.5000 0.0685(12) Uani 1 2 d S . .
F1 F 0.7562(4) 0.3534(6) 0.5239(3) 0.156(4) Uani 1 1 d . . .
F2 F 0.7052(4) 0.3040(8) 0.4701(3) 0.199(5) Uani 1 1 d . . .
F3 F 0.7968(4) 0.2931(6) 0.4817(2) 0.146(3) Uani 1 1 d . . .
P6 P 1.0000 0.7810(4) 0.2500 0.141(3) Uani 1 2 d S . .
F4 F 0.9567(9) 0.7808(9) 0.2731(6) 0.348(13) Uani 1 1 d . . .
F5 F 0.9506(7) 0.7808(8) 0.2187(6) 0.329(13) Uani 1 1 d . . .
F6 F 1.0000 0.9074(8) 0.2500 0.210(8) Uani 1 2 d S . .
F7 F 1.0000 0.6523(7) 0.2500 0.117(4) Uani 1 2 d S . .
O1HA O 0.5797(8) 0.2485(16) 0.4113(5) 0.186(7) Uiso 0.707(15) 1 d P B 1
C60A C 0.5872(8) 0.2115(16) 0.4485(6) 0.174(7) Uiso 0.707(15) 1 d P B 1
O1HB O 0.6169(19) 0.155(4) 0.4247(12) 0.186(7) Uiso 0.293(15) 1 d P B 2
C60B C 0.5872(8) 0.2115(16) 0.4485(6) 0.174(7) Uiso 0.293(15) 1 d P B 2

loop_
_atom_site_aniso_label
_atom_site_aniso_U_11
_atom_site_aniso_U_22
_atom_site_aniso_U_33
_atom_site_aniso_U_23
_atom_site_aniso_U_13
_atom_site_aniso_U_12
Ru1 0.0319(4) 0.0317(3) 0.0282(3) 0.0004(3) 0.0078(3) -0.0026(3)
P1 0.0493(14) 0.0386(13) 0.0319(12) -0.0008(10) 0.0042(10) -0.0026(11)
P2 0.0557(15) 0.0360(12) 0.0326(13) 0.0024(10) 0.0096(11) -0.0084(11)
P3 0.0362(12) 0.0397(12) 0.0327(12) 0.0053(9) 0.0101(10) 0.0024(9)
P4 0.0383(12) 0.0384(12) 0.0308(12) -0.0027(9) 0.0084(10) -0.0062(10)
O1 0.029(3) 0.032(3) 0.052(3) -0.002(3) 0.011(3) -0.005(2)
O2 0.038(3) 0.040(3) 0.032(3) -0.002(2) 0.016(2) -0.004(3)
C1 0.037(5) 0.034(5) 0.022(4) -0.001(3) 0.003(4) -0.004(4)
C2 0.037(5) 0.048(5) 0.040(5) 0.002(4) 0.006(4) 0.005(4)
C3 0.047(6) 0.069(7) 0.058(6) 0.012(5) 0.011(5) 0.019(5)
C4 0.053(7) 0.079(8) 0.112(10) 0.006(7) 0.015(7) 0.031(6)
C5 0.084(9) 0.054(7) 0.083(8) 0.006(6) 0.005(7) 0.034(6)
C6 0.071(8) 0.048(6) 0.092(8) 0.025(6) 0.004(7) 0.007(6)
C7 0.048(6) 0.056(6) 0.059(6) 0.020(5) 0.003(5) 0.005(5)
C8 0.040(5) 0.056(6) 0.035(5) -0.014(4) 0.005(4) -0.025(4)
C9 0.055(6) 0.056(6) 0.054(6) -0.009(5) 0.021(5) 0.008(5)
C10 0.071(8) 0.062(7) 0.089(8) -0.025(6) -0.001(7) 0.024(6)
C11 0.056(8) 0.141(14) 0.139(14) -0.084(12) 0.036(8) 0.007(9)
C12 0.074(10) 0.161(15) 0.148(14) -0.065(13) 0.066(9) -0.015(11)
C13 0.073(8) 0.112(9) 0.076(8) -0.031(7) 0.050(6) -0.036(7)
C14A 0.042(5) 0.065(7) 0.093(8) -0.037(5) 0.007(5) -0.010(4)
C15A 0.042(5) 0.065(7) 0.093(8) -0.037(5) 0.007(5) -0.010(4)
C16A 0.042(5) 0.065(7) 0.093(8) -0.037(5) 0.007(5) -0.010(4)
C17A 0.042(5) 0.065(7) 0.093(8) -0.037(5) 0.007(5) -0.010(4)
C18A 0.042(5) 0.065(7) 0.093(8) -0.037(5) 0.007(5) -0.010(4)
C19A 0.042(5) 0.065(7) 0.093(8) -0.037(5) 0.007(5) -0.010(4)
C14B 0.039(6) 0.065(7) 0.082(8) -0.019(5) -0.003(5) -0.023(4)
C15B 0.039(6) 0.065(7) 0.082(8) -0.019(5) -0.003(5) -0.023(4)
C16B 0.039(6) 0.065(7) 0.082(8) -0.019(5) -0.003(5) -0.023(4)
C17B 0.039(6) 0.065(7) 0.082(8) -0.019(5) -0.003(5) -0.023(4)
C18B 0.039(6) 0.065(7) 0.082(8) -0.019(5) -0.003(5) -0.023(4)
C19B 0.039(6) 0.065(7) 0.082(8) -0.019(5) -0.003(5) -0.023(4)
C20A 0.052(8) 0.053(5) 0.032(4) 0.005(4) 0.014(7) -0.023(7)
C21A 0.052(8) 0.053(5) 0.032(4) 0.005(4) 0.014(7) -0.023(7)
C20B 0.052(8) 0.053(5) 0.032(4) 0.005(4) 0.014(7) -0.023(7)
C21B 0.052(8) 0.053(5) 0.032(4) 0.005(4) 0.014(7) -0.023(7)
C22A 0.071(5) 0.041(4) 0.053(5) 0.006(4) 0.015(4) 0.002(4)
C23A 0.071(5) 0.041(4) 0.053(5) 0.006(4) 0.015(4) 0.002(4)
C24A 0.071(5) 0.041(4) 0.053(5) 0.006(4) 0.015(4) 0.002(4)
C25A 0.071(5) 0.041(4) 0.053(5) 0.006(4) 0.015(4) 0.002(4)
C26A 0.071(5) 0.041(4) 0.053(5) 0.006(4) 0.015(4) 0.002(4)
C27A 0.071(5) 0.041(4) 0.053(5) 0.006(4) 0.015(4) 0.002(4)
C22B 0.037(8) 0.037(8) 0.036(9) 0.018(6) 0.002(6) 0.004(6)
C23B 0.037(8) 0.037(8) 0.036(9) 0.018(6) 0.002(6) 0.004(6)
C24B 0.037(8) 0.037(8) 0.036(9) 0.018(6) 0.002(6) 0.004(6)
C25B 0.037(8) 0.037(8) 0.036(9) 0.018(6) 0.002(6) 0.004(6)
C26B 0.037(8) 0.037(8) 0.036(9) 0.018(6) 0.002(6) 0.004(6)
C27B 0.037(8) 0.037(8) 0.036(9) 0.018(6) 0.002(6) 0.004(6)
C28 0.065(6) 0.032(5) 0.046(5) 0.002(4) 0.031(5) -0.010(4)
C29 0.072(7) 0.047(6) 0.084(7) -0.004(5) 0.049(6) -0.010(5)
C30 0.091(9) 0.052(7) 0.108(9) -0.012(6) 0.060(7) -0.018(6)
C31 0.084(8) 0.084(8) 0.073(8) 0.006(6) 0.043(7) -0.031(7)
C32 0.064(7) 0.073(8) 0.073(7) 0.009(6) 0.039(6) 0.001(6)
C33 0.074(7) 0.039(5) 0.050(6) 0.001(4) 0.032(5) -0.009(5)
C34 0.030(4) 0.037(5) 0.040(5) 0.002(4) 0.009(4) 0.001(4)
C35 0.047(6) 0.064(7) 0.152(11) 0.045(7) 0.052(7) 0.002(5)
C36 0.055(7) 0.076(8) 0.153(12) 0.064(8) 0.049(8) 0.007(6)
C37 0.050(7) 0.097(9) 0.066(7) 0.051(6) 0.009(5) -0.013(6)
C38 0.061(7) 0.090(8) 0.086(8) 0.000(7) 0.051(6) -0.022(6)
C39 0.056(6) 0.064(6) 0.078(7) 0.000(5) 0.042(6) 0.000(5)
C40 0.039(5) 0.058(6) 0.043(5) 0.014(5) 0.018(4) 0.014(4)
C41 0.060(7) 0.095(8) 0.041(6) 0.003(5) 0.008(5) 0.024(6)
C42 0.045(6) 0.144(12) 0.046(7) 0.006(7) -0.001(5) 0.016(7)
C43 0.077(9) 0.137(12) 0.054(8) 0.046(8) 0.014(7) 0.040(9)
C44 0.065(8) 0.086(9) 0.105(10) 0.043(8) 0.033(7) 0.038(7)
C45 0.049(6) 0.070(7) 0.084(8) 0.038(6) 0.020(6) 0.018(5)
C46 0.046(5) 0.039(5) 0.047(5) 0.003(4) 0.026(4) 0.003(4)
C47 0.045(5) 0.045(5) 0.039(5) -0.011(4) 0.015(4) -0.012(4)
C48 0.061(6) 0.038(5) 0.021(4) 0.003(3) 0.001(4) -0.003(4)
C49 0.073(7) 0.050(6) 0.047(6) 0.004(5) 0.015(5) -0.004(5)
C50 0.119(10) 0.047(6) 0.044(6) 0.013(5) 0.035(6) 0.002(6)
C51 0.123(10) 0.055(7) 0.033(6) 0.016(5) -0.006(6) 0.011(7)
C52 0.077(8) 0.045(6) 0.075(7) 0.014(5) -0.012(6) 0.005(5)
C53 0.062(6) 0.046(6) 0.043(5) 0.000(4) -0.003(5) -0.004(5)
C54 0.041(5) 0.041(5) 0.020(4) 0.005(3) -0.002(4) -0.001(4)
C55 0.056(6) 0.037(5) 0.046(5) -0.001(4) 0.020(5) 0.002(4)
C56 0.077(7) 0.044(6) 0.049(6) -0.010(4) 0.011(5) -0.018(5)
C57 0.055(6) 0.063(6) 0.039(5) -0.007(5) -0.003(5) -0.032(5)
C58 0.044(6) 0.073(7) 0.044(6) 0.001(5) 0.018(4) -0.017(5)
C59 0.043(5) 0.053(5) 0.033(5) -0.004(4) 0.009(4) -0.017(4)
P5 0.097(3) 0.0368(19) 0.080(3) 0.002(2) 0.037(3) 0.009(2)
F1 0.189(8) 0.096(6) 0.219(9) -0.078(6) 0.122(8) -0.046(6)
F2 0.177(10) 0.202(10) 0.187(10) 0.090(8) -0.024(8) 0.035(8)
F3 0.169(8) 0.162(7) 0.140(7) -0.040(6) 0.104(6) -0.073(6)
P6 0.091(4) 0.043(3) 0.310(11) 0.000 0.089(6) 0.000
F4 0.48(3) 0.172(11) 0.56(3) -0.190(15) 0.46(3) -0.166(14)
F5 0.267(17) 0.090(8) 0.52(3) -0.055(12) -0.123(19) 0.063(9)
F6 0.076(7) 0.056(7) 0.51(3) 0.000 0.091(11) 0.000
F7 0.185(11) 0.052(5) 0.132(9) 0.000 0.071(8) 0.000

loop_
_atom_type_symbol
_atom_type_description
_atom_type_scat_dispersion_real
_atom_type_scat_dispersion_imag
_atom_type_scat_source
C C 0.0033 0.0016 'International Tables Vol C Tables 4.2.6.8 and 6.1.1.4'
H H 0.0000 0.0000 'International Tables Vol C Tables 4.2.6.8 and 6.1.1.4'
O O 0.0106 0.0060 'International Tables Vol C Tables 4.2.6.8 and 6.1.1.4'
F F 0.0171 0.0103 'International Tables Vol C Tables 4.2.6.8 and 6.1.1.4'
P P 0.1023 0.0942 'International Tables Vol C Tables 4.2.6.8 and 6.1.1.4'
Ru Ru -1.2594 0.8363 'International Tables Vol C Tables 4.2.6.8 and 6.1.1.4'

loop_
_geom_angle_atom_site_label_1
_geom_angle_atom_site_label_2
_geom_angle_atom_site_label_3
_geom_angle
_geom_angle_site_symmetry_1
_geom_angle_site_symmetry_3
O1 Ru1 O2 60.03(18) . .
O1 Ru1 P3 105.35(14) . .
O2 Ru1 P3 162.52(14) . .
O1 Ru1 P2 159.19(15) . .
O2 Ru1 P2 101.48(14) . .
P3 Ru1 P2 94.38(8) . .
O1 Ru1 P1 85.64(14) . .
O2 Ru1 P1 88.32(13) . .
P3 Ru1 P1 100.63(8) . .
P2 Ru1 P1 84.26(8) . .
O1 Ru1 P4 87.55(14) . .
O2 Ru1 P4 86.87(13) . .
P3 Ru1 P4 82.73(8) . .
P2 Ru1 P4 101.68(8) . .
P1 Ru1 P4 173.01(8) . .
O1 Ru1 C1 29.94(19) . .
O2 Ru1 C1 30.09(19) . .
P3 Ru1 C1 134.69(18) . .
P2 Ru1 C1 130.93(19) . .
P1 Ru1 C1 86.33(16) . .
P4 Ru1 C1 86.96(16) . .
C20B P1 C14B 86.8(10) . .
C20B P1 C8 117.0(9) . .
C14B P1 C8 101.0(6) . .
C20B P1 C14A 99.1(10) . .
C14B P1 C14A 13.3(7) . .
C8 P1 C14A 99.6(5) . .
C20B P1 C20A 25.0(8) . .
C14B P1 C20A 107.7(7) . .
C8 P1 C20A 98.7(6) . .
C14A P1 C20A 120.8(7) . .
C20B P1 Ru1 109.3(8) . .
C14B P1 Ru1 125.4(6) . .
C8 P1 Ru1 114.9(3) . .
C14A P1 Ru1 115.9(4) . .
C20A P1 Ru1 105.9(5) . .
C22B P2 C28 100.8(11) . .
C22B P2 C21A 93.4(10) . .
C28 P2 C21A 108.4(6) . .
C22B P2 C21B 109.5(12) . .
C28 P2 C21B 87.5(9) . .
C21A P2 C21B 24.1(7) . .
C22B P2 C22A 4.0(12) . .
C28 P2 C22A 100.5(6) . .
C21A P2 C22A 97.3(7) . .
C21B P2 C22A 113.5(10) . .
C22B P2 Ru1 128.2(11) . .
C28 P2 Ru1 115.9(3) . .
C21A P2 Ru1 106.9(5) . .
C21B P2 Ru1 107.4(8) . .
C22A P2 Ru1 125.6(5) . .
C40 P3 C46 102.7(4) . .
C40 P3 C34 100.0(4) . .
C46 P3 C34 98.8(4) . .
C40 P3 Ru1 128.0(3) . .
C46 P3 Ru1 107.6(3) . .
C34 P3 Ru1 115.5(3) . .
C54 P4 C47 107.8(4) . .
C54 P4 C48 102.2(4) . .
C47 P4 C48 103.8(4) . .
C54 P4 Ru1 118.6(2) . .
C47 P4 Ru1 109.6(3) . .
C48 P4 Ru1 113.6(2) . .
C1 O1 Ru1 91.9(4) . .
C1 O2 Ru1 91.0(4) . .
O1 C1 O2 117.1(7) . .
O1 C1 C2 121.4(7) . .
O2 C1 C2 121.5(7) . .
O1 C1 Ru1 58.2(4) . .
O2 C1 Ru1 58.9(4) . .
C2 C1 Ru1 179.4(6) . .
C7 C2 C3 120.0(8) . .
C7 C2 C1 119.7(8) . .
C3 C2 C1 120.2(8) . .
C2 C3 C4 120.1(10) . .
C2 C3 H3A 119.9 . .
C4 C3 H3A 119.9 . .
C5 C4 C3 119.1(10) . .
C5 C4 H4A 120.4 . .
C3 C4 H4A 120.4 . .
C4 C5 C6 120.7(9) . .
C4 C5 H5A 119.7 . .
C6 C5 H5A 119.7 . .
C7 C6 C5 119.1(10) . .
C7 C6 H6A 120.5 . .
C5 C6 H6A 120.5 . .
C2 C7 C6 120.9(9) . .
C2 C7 H7A 119.5 . .
C6 C7 H7A 119.5 . .
C9 C8 C13 116.7(9) . .
C9 C8 P1 121.2(6) . .
C13 C8 P1 122.1(8) . .
C8 C9 C10 122.6(10) . .
C8 C9 H9A 118.7 . .
C10 C9 H9A 118.7 . .
C11 C10 C9 117.3(11) . .
C11 C10 H10A 121.4 . .
C9 C10 H10A 121.4 . .
C12 C11 C10 122.8(14) . .
C12 C11 H11A 118.6 . .
C10 C11 H11A 118.6 . .
C11 C12 C13 121.2(14) . .
C11 C12 H12A 119.4 . .
C13 C12 H12A 119.4 . .
C12 C13 C8 119.4(12) . .
C12 C13 H13A 120.3 . .
C8 C13 H13A 120.3 . .
C15A C14A C19A 120.0 . .
C15A C14A P1 118.2(8) . .
C19A C14A P1 121.7(8) . .
C16A C15A C14A 120.0 . .
C16A C15A H15A 120.0 . .
C14A C15A H15A 120.0 . .
C15A C16A C17A 120.0 . .
C15A C16A H16A 120.0 . .
C17A C16A H16A 120.0 . .
C18A C17A C16A 120.0 . .
C18A C17A H17A 120.0 . .
C16A C17A H17A 120.0 . .
C17A C18A C19A 120.0 . .
C17A C18A H18A 120.0 . .
C19A C18A H18A 120.0 . .
C18A C19A C14A 120.0 . .
C18A C19A H19A 120.0 . .
C14A C19A H19A 120.0 . .
C15B C14B C19B 120.0 . .
C15B C14B P1 120.2(8) . .
C19B C14B P1 119.8(8) . .
C14B C15B C16B 120.0 . .
C14B C15B H15B 120.0 . .
C16B C15B H15B 120.0 . .
C17B C16B C15B 120.0 . .
C17B C16B H16B 120.0 . .
C15B C16B H16B 120.0 . .
C16B C17B C18B 120.0 . .
C16B C17B H17B 120.0 . .
C18B C17B H17B 120.0 . .
C19B C18B C17B 120.0 . .
C19B C18B H18B 120.0 . .
C17B C18B H18B 120.0 . .
C18B C19B C14B 120.0 . .
C18B C19B H19B 120.0 . .
C14B C19B H19B 120.0 . .
C21A C20A P1 105.1(12) . .
C21A C20A H20A 110.7 . .
P1 C20A H20A 110.7 . .
C21A C20A H20B 110.7 . .
P1 C20A H20B 110.7 . .
H20A C20A H20B 108.8 . .
C20A C21A P2 107.8(13) . .
C20A C21A H21A 110.1 . .
P2 C21A H21A 110.1 . .
C20A C21A H21B 110.1 . .
P2 C21A H21B 110.1 . .
H21A C21A H21B 108.5 . .
C21B C20B P1 109.4(19) . .
C21B C20B H20C 109.8 . .
P1 C20B H20C 109.8 . .
C21B C20B H20D 109.8 . .
P1 C20B H20D 109.8 . .
H20C C20B H20D 108.3 . .
C20B C21B P2 110.4(17) . .
C20B C21B H21C 109.6 . .
P2 C21B H21C 109.6 . .
C20B C21B H21D 109.6 . .
P2 C21B H21D 109.6 . .
H21C C21B H21D 108.1 . .
C23A C22A C27A 120.0 . .
C23A C22A P2 125.0(8) . .
C27A C22A P2 114.9(8) . .
C22A C23A C24A 120.0 . .
C22A C23A H23A 120.0 . .
C24A C23A H23A 120.0 . .
C25A C24A C23A 120.0 . .
C25A C24A H24A 120.0 . .
C23A C24A H24A 120.0 . .
C26A C25A C24A 120.0 . .
C26A C25A H25A 120.0 . .
C24A C25A H25A 120.0 . .
C25A C26A C27A 120.0 . .
C25A C26A H26A 120.0 . .
C27A C26A H26A 120.0 . .
C26A C27A C22A 120.0 . .
C26A C27A H27A 120.0 . .
C22A C27A H27A 120.0 . .
C27B C22B C23B 120.0 . .
C27B C22B P2 123.1(14) . .
C23B C22B P2 116.9(15) . .
C24B C23B C22B 120.0 . .
C24B C23B H23B 120.0 . .
C22B C23B H23B 120.0 . .
C23B C24B C25B 120.0 . .
C23B C24B H24B 120.0 . .
C25B C24B H24B 120.0 . .
C26B C25B C24B 120.0 . .
C26B C25B H25B 120.0 . .
C24B C25B H25B 120.0 . .
C25B C26B C27B 120.0 . .
C25B C26B H26B 120.0 . .
C27B C26B H26B 120.0 . .
C22B C27B C26B 120.0 . .
C22B C27B H27B 120.0 . .
C26B C27B H27B 120.0 . .
C29 C28 C33 116.9(8) . .
C29 C28 P2 123.5(7) . .
C33 C28 P2 119.7(6) . .
C30 C29 C28 121.5(9) . .
C30 C29 H29A 119.2 . .
C28 C29 H29A 119.2 . .
C31 C30 C29 120.3(10) . .
C31 C30 H30A 119.8 . .
C29 C30 H30A 119.8 . .
C30 C31 C32 119.5(10) . .
C30 C31 H31A 120.3 . .
C32 C31 H31A 120.3 . .
C33 C32 C31 120.5(10) . .
C33 C32 H32A 119.8 . .
C31 C32 H32A 119.8 . .
C32 C33 C28 121.3(8) . .
C32 C33 H33A 119.4 . .
C28 C33 H33A 119.4 . .
C35 C34 C39 117.3(8) . .
C35 C34 P3 122.0(6) . .
C39 C34 P3 120.6(6) . .
C34 C35 C36 121.9(9) . .
C34 C35 H35A 119.1 . .
C36 C35 H35A 119.1 . .
C37 C36 C35 119.4(10) . .
C37 C36 H36A 120.3 . .
C35 C36 H36A 120.3 . .
C38 C37 C36 120.6(9) . .
C38 C37 H37A 119.7 . .
C36 C37 H37A 119.7 . .
C37 C38 C39 119.6(9) . .
C37 C38 H38A 120.2 . .
C39 C38 H38A 120.2 . .
C34 C39 C38 121.1(9) . .
C34 C39 H39A 119.4 . .
C38 C39 H39A 119.4 . .
C45 C40 C41 118.0(9) . .
C45 C40 P3 122.6(8) . .
C41 C40 P3 119.3(7) . .
C42 C41 C40 121.6(10) . .
C42 C41 H41A 119.2 . .
C40 C41 H41A 119.2 . .
C43 C42 C41 118.9(11) . .
C43 C42 H42A 120.5 . .
C41 C42 H42A 120.5 . .
C42 C43 C44 119.8(11) . .
C42 C43 H43A 120.1 . .
C44 C43 H43A 120.1 . .
C45 C44 C43 120.2(11) . .
C45 C44 H44A 119.9 . .
C43 C44 H44A 119.9 . .
C44 C45 C40 121.4(11) . .
C44 C45 H45A 119.3 . .
C40 C45 H45A 119.3 . .
C47 C46 P3 109.0(5) . .
C47 C46 H46A 109.9 . .
P3 C46 H46A 109.9 . .
C47 C46 H46B 109.9 . .
P3 C46 H46B 109.9 . .
H46A C46 H46B 108.3 . .
C46 C47 P4 109.3(5) . .
C46 C47 H47A 109.8 . .
P4 C47 H47A 109.8 . .
C46 C47 H47B 109.8 . .
P4 C47 H47B 109.8 . .
H47A C47 H47B 108.3 . .
C49 C48 C53 117.9(8) . .
C49 C48 P4 120.7(7) . .
C53 C48 P4 121.0(7) . .
C48 C49 C50 122.0(9) . .
C48 C49 H49A 119.0 . .
C50 C49 H49A 119.0 . .
C51 C50 C49 119.0(10) . .
C51 C50 H50A 120.5 . .
C49 C50 H50A 120.5 . .
C52 C51 C50 119.3(9) . .
C52 C51 H51A 120.4 . .
C50 C51 H51A 120.4 . .
C53 C52 C51 120.6(10) . .
C53 C52 H52A 119.7 . .
C51 C52 H52A 119.7 . .
C52 C53 C48 121.1(9) . .
C52 C53 H53A 119.4 . .
C48 C53 H53A 119.4 . .
C59 C54 C55 118.7(7) . .
C59 C54 P4 117.7(6) . .
C55 C54 P4 123.5(6) . .
C56 C55 C54 121.0(8) . .
C56 C55 H55A 119.5 . .
C54 C55 H55A 119.5 . .
C57 C56 C55 118.9(8) . .
C57 C56 H56A 120.6 . .
C55 C56 H56A 120.6 . .
C58 C57 C56 120.7(8) . .
C58 C57 H57A 119.6 . .
C56 C57 H57A 119.6 . .
C57 C58 C59 120.9(8) . .
C57 C58 H58A 119.6 . .
C59 C58 H58A 119.6 . .
C54 C59 C58 119.8(8) . .
C54 C59 H59A 120.1 . .
C58 C59 H59A 120.1 . .
F2 P5 F2 179.997(4) . 7_656
F2 P5 F1 88.8(6) . 7_656
F2 P5 F1 91.2(6) 7_656 7_656
F2 P5 F1 91.2(6) . .
F2 P5 F1 88.8(6) 7_656 .
F1 P5 F1 179.996(3) 7_656 .
F2 P5 F3 89.4(5) . 7_656
F2 P5 F3 90.6(5) 7_656 7_656
F1 P5 F3 89.3(4) 7_656 7_656
F1 P5 F3 90.7(4) . 7_656
F2 P5 F3 90.6(5) . .
F2 P5 F3 89.4(5) 7_656 .
F1 P5 F3 90.7(4) 7_656 .
F1 P5 F3 89.3(4) . .
F3 P5 F3 180.0(5) 7_656 .
F5 P6 F5 179.9(13) . 2_755
F5 P6 F4 96.0(10) . 2_755
F5 P6 F4 84.0(10) 2_755 2_755
F5 P6 F4 84.0(10) . .
F5 P6 F4 96.0(10) 2_755 .
F4 P6 F4 179.8(9) 2_755 .
F5 P6 F6 90.1(4) . .
F5 P6 F6 90.1(4) 2_755 .
F4 P6 F6 90.1(5) 2_755 .
F4 P6 F6 90.1(5) . .
F5 P6 F7 89.9(4) . .
F5 P6 F7 89.9(4) 2_755 .
F4 P6 F7 89.9(5) 2_755 .
F4 P6 F7 89.9(5) . .
F6 P6 F7 180.000(4) . .

loop_
_geom_bond_atom_site_label_1
_geom_bond_atom_site_label_2
_geom_bond_distance
_geom_bond_site_symmetry_2
Ru1 O1 2.169(5) .
Ru1 O2 2.184(5) .
Ru1 P3 2.296(2) .
Ru1 P2 2.306(2) .
Ru1 P1 2.366(2) .
Ru1 P4 2.373(2) .
Ru1 C1 2.551(8) .
P1 C20B 1.75(2) .
P1 C14B 1.752(12) .
P1 C8 1.819(9) .
P1 C14A 1.880(11) .
P1 C20A 1.907(14) .
P2 C22B 1.732(18) .
P2 C28 1.833(8) .
P2 C21A 1.856(15) .
P2 C21B 1.87(2) .
P2 C22A 1.897(10) .
P3 C40 1.818(8) .
P3 C46 1.839(8) .
P3 C34 1.849(8) .
P4 C54 1.818(8) .
P4 C47 1.837(8) .
P4 C48 1.847(8) .
O1 C1 1.274(8) .
O2 C1 1.279(8) .
C1 C2 1.479(10) .
C2 C7 1.358(11) .
C2 C3 1.361(11) .
C3 C4 1.389(12) .
C3 H3A 0.9500 .
C4 C5 1.366(14) .
C4 H4A 0.9500 .
C5 C6 1.375(14) .
C5 H5A 0.9500 .
C6 C7 1.370(12) .
C6 H6A 0.9500 .
C7 H7A 0.9500 .
C8 C9 1.358(11) .
C8 C13 1.418(11) .
C9 C10 1.409(12) .
C9 H9A 0.9500 .
C10 C11 1.362(16) .
C10 H10A 0.9500 .
C11 C12 1.296(18) .
C11 H11A 0.9500 .
C12 C13 1.395(16) .
C12 H12A 0.9500 .
C13 H13A 0.9500 .
C14A C15A 1.399(8) .
C14A C19A 1.399(8) .
C15A C16A 1.399(8) .
C15A H15A 0.9500 .
C16A C17A 1.399(8) .
C16A H16A 0.9500 .
C17A C18A 1.399(8) .
C17A H17A 0.9500 .
C18A C19A 1.399(8) .
C18A H18A 0.9500 .
C19A H19A 0.9500 .
C14B C15B 1.396(8) .
C14B C19B 1.396(8) .
C15B C16B 1.396(8) .
C15B H15B 0.9500 .
C16B C17B 1.396(8) .
C16B H16B 0.9500 .
C17B C18B 1.396(8) .
C17B H17B 0.9500 .
C18B C19B 1.396(8) .
C18B H18B 0.9500 .
C19B H19B 0.9500 .
C20A C21A 1.52(3) .
C20A H20A 0.9900 .
C20A H20B 0.9900 .
C21A H21A 0.9900 .
C21A H21B 0.9900 .
C20B C21B 1.57(4) .
C20B H20C 0.9900 .
C20B H20D 0.9900 .
C21B H21C 0.9900 .
C21B H21D 0.9900 .
C22A C23A 1.385(6) .
C22A C27A 1.385(6) .
C23A C24A 1.385(6) .
C23A H23A 0.9500 .
C24A C25A 1.385(6) .
C24A H24A 0.9500 .
C25A C26A 1.385(6) .
C25A H25A 0.9500 .
C26A C27A 1.385(6) .
C26A H26A 0.9500 .
C27A H27A 0.9500 .
C22B C27B 1.402(12) .
C22B C23B 1.403(12) .
C23B C24B 1.402(12) .
C23B H23B 0.9500 .
C24B C25B 1.403(12) .
C24B H24B 0.9500 .
C25B C26B 1.402(12) .
C25B H25B 0.9500 .
C26B C27B 1.403(12) .
C26B H26B 0.9500 .
C27B H27B 0.9500 .
C28 C29 1.392(11) .
C28 C33 1.406(11) .
C29 C30 1.385(12) .
C29 H29A 0.9500 .
C30 C31 1.366(13) .
C30 H30A 0.9500 .
C31 C32 1.385(13) .
C31 H31A 0.9500 .
C32 C33 1.369(11) .
C32 H32A 0.9500 .
C33 H33A 0.9500 .
C34 C35 1.353(11) .
C34 C39 1.367(10) .
C35 C36 1.388(12) .
C35 H35A 0.9500 .
C36 C37 1.346(13) .
C36 H36A 0.9500 .
C37 C38 1.339(13) .
C37 H37A 0.9500 .
C38 C39 1.395(12) .
C38 H38A 0.9500 .
C39 H39A 0.9500 .
C40 C45 1.371(12) .
C40 C41 1.395(12) .
C41 C42 1.389(12) .
C41 H41A 0.9500 .
C42 C43 1.378(15) .
C42 H42A 0.9500 .
C43 C44 1.393(15) .
C43 H43A 0.9500 .
C44 C45 1.371(13) .
C44 H44A 0.9500 .
C45 H45A 0.9500 .
C46 C47 1.534(10) .
C46 H46A 0.9900 .
C46 H46B 0.9900 .
C47 H47A 0.9900 .
C47 H47B 0.9900 .
C48 C49 1.368(11) .
C48 C53 1.385(11) .
C49 C50 1.400(12) .
C49 H49A 0.9500 .
C50 C51 1.382(14) .
C50 H50A 0.9500 .
C51 C52 1.381(13) .
C51 H51A 0.9500 .
C52 C53 1.376(11) .
C52 H52A 0.9500 .
C53 H53A 0.9500 .
C54 C59 1.373(10) .
C54 C55 1.417(10) .
C55 C56 1.383(11) .
C55 H55A 0.9500 .
C56 C57 1.378(12) .
C56 H56A 0.9500 .
C57 C58 1.371(11) .
C57 H57A 0.9500 .
C58 C59 1.392(10) .
C58 H58A 0.9500 .
C59 H59A 0.9500 .
P5 F2 1.522(8) .
P5 F2 1.522(8) 7_656
P5 F1 1.537(7) 7_656
P5 F1 1.537(7) .
P5 F3 1.557(7) 7_656
P5 F3 1.557(7) .
P6 F5 1.470(14) .
P6 F5 1.470(14) 2_755
P6 F4 1.513(10) 2_755
P6 F4 1.513(10) .
P6 F6 1.552(10) .
P6 F7 1.580(9) .
O1HA C60A 1.43(2) .

loop_
_geom_torsion_atom_site_label_1
_geom_torsion_atom_site_label_2
_geom_torsion_atom_site_label_3
_geom_torsion_atom_site_label_4
_geom_torsion
O1 Ru1 P1 C20B -175.7(10)
O2 Ru1 P1 C20B -115.7(10)
P3 Ru1 P1 C20B 79.5(10)
P2 Ru1 P1 C20B -13.9(10)
P4 Ru1 P1 C20B -162.3(11)
C1 Ru1 P1 C20B -145.7(10)
O1 Ru1 P1 C14B 84.1(6)
O2 Ru1 P1 C14B 144.2(6)
P3 Ru1 P1 C14B -20.7(6)
P2 Ru1 P1 C14B -114.1(6)
P4 Ru1 P1 C14B 97.5(9)
C1 Ru1 P1 C14B 114.1(7)
O1 Ru1 P1 C8 -41.9(3)
O2 Ru1 P1 C8 18.2(3)
P3 Ru1 P1 C8 -146.7(3)
P2 Ru1 P1 C8 119.9(3)
P4 Ru1 P1 C8 -28.5(8)
C1 Ru1 P1 C8 -11.9(3)
O1 Ru1 P1 C14A 73.4(5)
O2 Ru1 P1 C14A 133.5(5)
P3 Ru1 P1 C14A -31.4(5)
P2 Ru1 P1 C14A -124.8(5)
P4 Ru1 P1 C14A 86.9(8)
C1 Ru1 P1 C14A 103.5(5)
O1 Ru1 P1 C20A -149.7(6)
O2 Ru1 P1 C20A -89.6(6)
P3 Ru1 P1 C20A 105.5(6)
P2 Ru1 P1 C20A 12.1(6)
P4 Ru1 P1 C20A -136.2(9)
C1 Ru1 P1 C20A -119.7(6)
O1 Ru1 P2 C22B -174.6(12)
O2 Ru1 P2 C22B -148.8(12)
P3 Ru1 P2 C22B 23.8(12)
P1 Ru1 P2 C22B 124.0(12)
P4 Ru1 P2 C22B -59.7(12)
C1 Ru1 P2 C22B -155.9(12)
O1 Ru1 P2 C28 -44.2(5)
O2 Ru1 P2 C28 -18.5(3)
P3 Ru1 P2 C28 154.2(3)
P1 Ru1 P2 C28 -105.6(3)
P4 Ru1 P2 C28 70.7(3)
C1 Ru1 P2 C28 -25.5(4)
O1 Ru1 P2 C21A 76.8(8)
O2 Ru1 P2 C21A 102.5(7)
P3 Ru1 P2 C21A -84.8(6)
P1 Ru1 P2 C21A 15.4(6)
P4 Ru1 P2 C21A -168.3(6)
C1 Ru1 P2 C21A 95.5(7)
O1 Ru1 P2 C21B 51.5(11)
O2 Ru1 P2 C21B 77.3(10)
P3 Ru1 P2 C21B -110.1(10)
P1 Ru1 P2 C21B -9.8(10)
P4 Ru1 P2 C21B 166.5(10)
C1 Ru1 P2 C21B 70.3(10)
O1 Ru1 P2 C22A -170.8(7)
O2 Ru1 P2 C22A -145.1(6)
P3 Ru1 P2 C22A 27.6(6)
P1 Ru1 P2 C22A 127.8(6)
P4 Ru1 P2 C22A -55.9(6)
C1 Ru1 P2 C22A -152.1(7)
O1 Ru1 P3 C40 -127.7(4)
O2 Ru1 P3 C40 -159.1(6)
P2 Ru1 P3 C40 45.7(4)
P1 Ru1 P3 C40 -39.3(4)
P4 Ru1 P3 C40 146.9(4)
C1 Ru1 P3 C40 -134.7(4)
O1 Ru1 P3 C46 109.7(3)
O2 Ru1 P3 C46 78.2(5)
P2 Ru1 P3 C46 -77.0(3)
P1 Ru1 P3 C46 -162.0(3)
P4 Ru1 P3 C46 24.2(3)
C1 Ru1 P3 C46 102.6(3)
O1 Ru1 P3 C34 0.4(3)
O2 Ru1 P3 C34 -31.0(6)
P2 Ru1 P3 C34 173.7(3)
P1 Ru1 P3 C34 88.8(3)
P4 Ru1 P3 C34 -85.0(3)
C1 Ru1 P3 C34 -6.6(4)
O1 Ru1 P4 C54 128.7(3)
O2 Ru1 P4 C54 68.6(3)
P3 Ru1 P4 C54 -125.4(3)
P2 Ru1 P4 C54 -32.4(3)
P1 Ru1 P4 C54 115.3(7)
C1 Ru1 P4 C54 98.8(3)
O1 Ru1 P4 C47 -107.0(3)
O2 Ru1 P4 C47 -167.1(3)
P3 Ru1 P4 C47 -1.1(3)
P2 Ru1 P4 C47 91.8(3)
P1 Ru1 P4 C47 -120.4(7)
C1 Ru1 P4 C47 -136.9(3)
O1 Ru1 P4 C48 8.7(3)
O2 Ru1 P4 C48 -51.4(3)
P3 Ru1 P4 C48 114.5(3)
P2 Ru1 P4 C48 -152.5(3)
P1 Ru1 P4 C48 -4.7(8)
C1 Ru1 P4 C48 -21.3(4)
O2 Ru1 O1 C1 -0.4(4)
P3 Ru1 O1 C1 -169.9(4)
P2 Ru1 O1 C1 29.1(7)
P1 Ru1 O1 C1 90.2(4)
P4 Ru1 O1 C1 -88.2(4)
O1 Ru1 O2 C1 0.4(4)
P3 Ru1 O2 C1 35.9(7)
P2 Ru1 O2 C1 -169.4(4)
P1 Ru1 O2 C1 -85.6(4)
P4 Ru1 O2 C1 89.3(4)
Ru1 O1 C1 O2 0.6(6)
Ru1 O1 C1 C2 -179.4(6)
Ru1 O2 C1 O1 -0.6(6)
Ru1 O2 C1 C2 179.4(6)
O2 Ru1 C1 O1 179.4(6)
P3 Ru1 C1 O1 13.7(5)
P2 Ru1 C1 O1 -166.8(3)
P1 Ru1 C1 O1 -87.6(4)
P4 Ru1 C1 O1 90.4(4)
O1 Ru1 C1 O2 -179.4(6)
P3 Ru1 C1 O2 -165.7(3)
P2 Ru1 C1 O2 13.8(5)
P1 Ru1 C1 O2 93.0(4)
P4 Ru1 C1 O2 -89.0(4)
O1 Ru1 C1 C2 52(62)
O2 Ru1 C1 C2 -129(100)
P3 Ru1 C1 C2 66(62)
P2 Ru1 C1 C2 -115(62)
P1 Ru1 C1 C2 -36(62)
P4 Ru1 C1 C2 142(62)
O1 C1 C2 C7 -8.4(11)
O2 C1 C2 C7 171.6(7)
Ru1 C1 C2 C7 -60(62)
O1 C1 C2 C3 171.7(7)
O2 C1 C2 C3 -8.3(11)
Ru1 C1 C2 C3 120(62)
C7 C2 C3 C4 1.3(14)
C1 C2 C3 C4 -178.8(8)
C2 C3 C4 C5 -1.3(16)
C3 C4 C5 C6 -0.1(17)
C4 C5 C6 C7 1.4(17)
C3 C2 C7 C6 0.0(14)
C1 C2 C7 C6 -179.9(8)
C5 C6 C7 C2 -1.4(15)
C20B P1 C8 C9 -149.9(11)
C14B P1 C8 C9 -57.9(9)
C14A P1 C8 C9 -44.5(8)
C20A P1 C8 C9 -167.9(8)
Ru1 P1 C8 C9 79.9(7)
C20B P1 C8 C13 30.1(12)
C14B P1 C8 C13 122.1(9)
C14A P1 C8 C13 135.5(8)
C20A P1 C8 C13 12.1(9)
Ru1 P1 C8 C13 -100.1(7)
C13 C8 C9 C10 1.1(13)
P1 C8 C9 C10 -178.9(7)
C8 C9 C10 C11 -2.3(15)
C9 C10 C11 C12 1(2)
C10 C11 C12 C13 1(3)
C11 C12 C13 C8 -2(2)
C9 C8 C13 C12 0.9(15)
P1 C8 C13 C12 -179.1(9)
C20B P1 C14A C15A -156.2(10)
C14B P1 C14A C15A -178(4)
C8 P1 C14A C15A 84.3(7)
C20A P1 C14A C15A -169.5(8)
Ru1 P1 C14A C15A -39.5(8)
C20B P1 C14A C19A 27.5(11)
C14B P1 C14A C19A 5(3)
C8 P1 C14A C19A -92.0(8)
C20A P1 C14A C19A 14.1(11)
Ru1 P1 C14A C19A 144.2(6)
C19A C14A C15A C16A 0.0
P1 C14A C15A C16A -176.4(9)
C14A C15A C16A C17A 0.0
C15A C16A C17A C18A 0.0
C16A C17A C18A C19A 0.1
C17A C18A C19A C14A -0.1
C15A C14A C19A C18A 0.0
P1 C14A C19A C18A 176.3(10)
C20B P1 C14B C15B -172.0(12)
C8 P1 C14B C15B 71.2(9)
C14A P1 C14B C15B -14(3)
C20A P1 C14B C15B 174.1(9)
Ru1 P1 C14B C15B -60.4(10)
C20B P1 C14B C19B 8.9(12)
C8 P1 C14B C19B -108.0(9)
C14A P1 C14B C19B 167(4)
C20A P1 C14B C19B -5.1(11)
Ru1 P1 C14B C19B 120.4(8)
C19B C14B C15B C16B 0.0
P1 C14B C15B C16B -179.2(13)
C14B C15B C16B C17B 0.0
C15B C16B C17B C18B 0.0
C16B C17B C18B C19B 0.0
C17B C18B C19B C14B 0.0
C15B C14B C19B C18B 0.0
P1 C14B C19B C18B 179.2(13)
C20B P1 C20A C21A 58(2)
C14B P1 C20A C21A 92.2(14)
C8 P1 C20A C21A -163.3(12)
C14A P1 C20A C21A 90.1(13)
Ru1 P1 C20A C21A -44.2(14)
P1 C20A C21A P2 59.0(15)
C22B P2 C21A C20A 179.3(17)
C28 P2 C21A C20A 76.7(13)
C21B P2 C21A C20A 46(2)
C22A P2 C21A C20A -179.7(14)
Ru1 P2 C21A C20A -48.9(14)
C14B P1 C20B C21B 166(2)
C8 P1 C20B C21B -93(2)
C14A P1 C20B C21B 161(2)
C20A P1 C20B C21B -47(2)
Ru1 P1 C20B C21B 39(2)
P1 C20B C21B P2 -49(3)
C22B P2 C21B C20B -107(2)
C28 P2 C21B C20B 152(2)
C21A P2 C21B C20B -57(2)
C22A P2 C21B C20B -107(2)
Ru1 P2 C21B C20B 36(2)
C22B P2 C22A C23A 11(23)
C28 P2 C22A C23A 106.3(9)
C21A P2 C22A C23A -4.0(11)
C21B P2 C22A C23A 14.5(14)
Ru1 P2 C22A C23A -120.9(8)
C22B P2 C22A C27A -164(24)
C28 P2 C22A C27A -68.7(6)
C21A P2 C22A C27A -179.0(7)
C21B P2 C22A C27A -160.5(10)
Ru1 P2 C22A C27A 64.1(8)
C27A C22A C23A C24A 0.0
P2 C22A C23A C24A -174.8(13)
C22A C23A C24A C25A 0.0
C23A C24A C25A C26A 0.0
C24A C25A C26A C27A 0.0
C25A C26A C27A C22A 0.0
C23A C22A C27A C26A 0.0
P2 C22A C27A C26A 175.3(11)
C28 P2 C22B C27B -71.1(14)
C21A P2 C22B C27B 179.4(13)
C21B P2 C22B C27B -162.2(13)
C22A P2 C22B C27B 14(23)
Ru1 P2 C22B C27B 64.7(17)
C28 P2 C22B C23B 112.0(13)
C21A P2 C22B C23B 2.5(15)
C21B P2 C22B C23B 20.9(19)
C22A P2 C22B C23B -163(25)
Ru1 P2 C22B C23B -112.2(12)
C27B C22B C23B C24B 0.0
P2 C22B C23B C24B 177(2)
C22B C23B C24B C25B 0.0
C23B C24B C25B C26B 0.0
C24B C25B C26B C27B 0.0
C23B C22B C27B C26B 0.0
P2 C22B C27B C26B -177(2)
C25B C26B C27B C22B 0.0
C22B P2 C28 C29 1.8(12)
C21A P2 C28 C29 99.1(9)
C21B P2 C28 C29 111.2(11)
C22A P2 C28 C29 -2.3(9)
Ru1 P2 C28 C29 -140.7(7)
C22B P2 C28 C33 -178.0(11)
C21A P2 C28 C33 -80.6(9)
C21B P2 C28 C33 -68.6(11)
C22A P2 C28 C33 178.0(8)
Ru1 P2 C28 C33 39.6(7)
C33 C28 C29 C30 0.4(13)
P2 C28 C29 C30 -179.4(8)
C28 C29 C30 C31 -0.7(16)
C29 C30 C31 C32 0.8(16)
C30 C31 C32 C33 -0.7(15)
C31 C32 C33 C28 0.4(14)
C29 C28 C33 C32 -0.2(13)
P2 C28 C33 C32 179.5(7)
C40 P3 C34 C35 137.5(8)
C46 P3 C34 C35 -117.9(8)
Ru1 P3 C34 C35 -3.5(9)
C40 P3 C34 C39 -46.6(8)
C46 P3 C34 C39 58.1(8)
Ru1 P3 C34 C39 172.4(6)
C39 C34 C35 C36 2.1(16)
P3 C34 C35 C36 178.1(9)
C34 C35 C36 C37 -1.4(19)
C35 C36 C37 C38 -0.5(18)
C36 C37 C38 C39 1.7(17)
C35 C34 C39 C38 -0.9(14)
P3 C34 C39 C38 -177.0(8)
C37 C38 C39 C34 -1.0(16)
C46 P3 C40 C45 26.9(8)
C34 P3 C40 C45 128.4(7)
Ru1 P3 C40 C45 -97.7(7)
C46 P3 C40 C41 -150.3(7)
C34 P3 C40 C41 -48.8(7)
Ru1 P3 C40 C41 85.1(7)
C45 C40 C41 C42 -1.0(14)
P3 C40 C41 C42 176.3(7)
C40 C41 C42 C43 1.2(15)
C41 C42 C43 C44 -1.1(17)
C42 C43 C44 C45 0.7(17)
C43 C44 C45 C40 -0.5(16)
C41 C40 C45 C44 0.6(14)
P3 C40 C45 C44 -176.6(8)
C40 P3 C46 C47 173.8(5)
C34 P3 C46 C47 71.4(6)
Ru1 P3 C46 C47 -49.0(5)
P3 C46 C47 P4 48.2(6)
C54 P4 C47 C46 103.0(6)
C48 P4 C47 C46 -149.1(5)
Ru1 P4 C47 C46 -27.4(6)
C54 P4 C48 C49 154.7(7)
C47 P4 C48 C49 42.7(7)
Ru1 P4 C48 C49 -76.3(7)
C54 P4 C48 C53 -32.7(7)
C47 P4 C48 C53 -144.7(7)
Ru1 P4 C48 C53 96.3(7)
C53 C48 C49 C50 3.2(12)
P4 C48 C49 C50 175.9(7)
C48 C49 C50 C51 -1.4(14)
C49 C50 C51 C52 -0.5(15)
C50 C51 C52 C53 0.7(15)
C51 C52 C53 C48 1.1(14)
C49 C48 C53 C52 -3.0(13)
P4 C48 C53 C52 -175.7(7)
C47 P4 C54 C59 -171.5(6)
C48 P4 C54 C59 79.5(6)
Ru1 P4 C54 C59 -46.3(7)
C47 P4 C54 C55 11.1(7)
C48 P4 C54 C55 -97.9(7)
Ru1 P4 C54 C55 136.3(6)
C59 C54 C55 C56 -1.5(12)
P4 C54 C55 C56 175.9(6)
C54 C55 C56 C57 0.0(13)
C55 C56 C57 C58 1.7(14)
C56 C57 C58 C59 -1.8(14)
C55 C54 C59 C58 1.3(12)
P4 C54 C59 C58 -176.2(6)
C57 C58 C59 C54 0.3(13)
